data_4120020
loop_
_publ_author_name
'Matthew R. MacDonald'
'Jefferson E. Bates'
'Joseph W. Ziller'
'Filipp Furche'
'William J. Evans'

_publ_contact_author
; 
Professor William J. Evans
Department of Chemistry
1102 Natural Sciences II
University of California, Irvine
Irvine, CA 92697-2025
;
_publ_contact_author_email wevans@uci.edu
_publ_contact_author_fax '1  949 824 2210'
_publ_contact_author_phone '1  949 824 5174'
_publ_section_title
;
 Completing the Series of +2 Ions for the Lanthanide Elements: Synthesis
 of Molecular Complexes of Pr2+, Gd2+, Tb2+, and Lu2+
;
_journal_name_full 'Journal of the American Chemical Society'
_journal_page_first 9857
_journal_page_last 9868
_journal_paper_doi 10.1021/ja403753j
_journal_volume 135
_journal_year 2013
_chemical_formula_sum 'C24 H39 Si3 Tb'
_chemical_formula_weight 570.74
_chemical_name_systematic
; 
 ? 
;
_space_group_IT_number 61
_symmetry_cell_setting orthorhombic
_symmetry_space_group_name_Hall '-P 2ac 2ab'
_symmetry_space_group_name_H-M 'P b c a'
_atom_sites_solution_hydrogens difmap
_atom_sites_solution_primary direct
_atom_sites_solution_secondary difmap
_audit_creation_method SHELXTL
_cell_angle_alpha 90.00
_cell_angle_beta 90.00
_cell_angle_gamma 90.00
_cell_formula_units_Z 8
_cell_length_a 8.2228(4)
_cell_length_b 22.2320(10)
_cell_length_c 28.7772(13)
_cell_measurement_reflns_used 9707
_cell_measurement_temperature 88(2)
_cell_measurement_theta_max 28.97
_cell_measurement_theta_min 2.73
_cell_volume 5260.7(4)
_computing_cell_refinement 'Bruker SAINT'
_computing_data_collection 'Bruker APEX2'
_computing_data_reduction 'Bruker SAINT'
_computing_molecular_graphics 'Bruker SHELXTL'
_computing_publication_material 'Bruker SHELXTL'
_computing_structure_refinement 'SHELXL-97 (Sheldrick, 2008)'
_computing_structure_solution 'SHELXS-97 (Sheldrick, 2008)'
_diffrn_ambient_temperature 88(2)
_diffrn_measured_fraction_theta_full 1.000
_diffrn_measured_fraction_theta_max 0.964
_diffrn_measurement_device_type 'Bruker APEX-II CCD'
_diffrn_measurement_method '\f and \w scans'
_diffrn_radiation_monochromator graphite
_diffrn_radiation_source 'fine-focus sealed tube'
_diffrn_radiation_type MoK\a
_diffrn_radiation_wavelength 0.71073
_diffrn_reflns_av_R_equivalents 0.0266
_diffrn_reflns_av_sigmaI/netI 0.0154
_diffrn_reflns_limit_h_max 10
_diffrn_reflns_limit_h_min -10
_diffrn_reflns_limit_k_max 30
_diffrn_reflns_limit_k_min -30
_diffrn_reflns_limit_l_max 38
_diffrn_reflns_limit_l_min -37
_diffrn_reflns_number 60401
_diffrn_reflns_theta_full 25.50
_diffrn_reflns_theta_max 29.03
_diffrn_reflns_theta_min 1.83
_exptl_absorpt_coefficient_mu 2.833
_exptl_absorpt_correction_T_max 0.7707
_exptl_absorpt_correction_T_min 0.5064
_exptl_absorpt_correction_type numerical
_exptl_absorpt_process_details 'Bruker SADABS'
_exptl_crystal_colour yellow
_exptl_crystal_density_diffrn 1.441
_exptl_crystal_density_meas ?
_exptl_crystal_description irregular
_exptl_crystal_F_000 2320
_exptl_crystal_size_max 0.28
_exptl_crystal_size_mid 0.26
_exptl_crystal_size_min 0.10
_refine_diff_density_max 1.032
_refine_diff_density_min -1.290
_refine_diff_density_rms 0.084
_refine_ls_extinction_method none
_refine_ls_goodness_of_fit_ref 1.172
_refine_ls_hydrogen_treatment refall
_refine_ls_matrix_type full
_refine_ls_number_parameters 409
_refine_ls_number_reflns 6763
_refine_ls_number_restraints 0
_refine_ls_restrained_S_all 1.172
_refine_ls_R_factor_all 0.0280
_refine_ls_R_factor_gt 0.0214
_refine_ls_shift/su_max 0.001
_refine_ls_shift/su_mean 0.000
_refine_ls_structure_factor_coef Fsqd
_refine_ls_weighting_details 'calc w=1/[\s^2^(Fo^2^)+(0.0114P)^2^+7.4217P] where P=(Fo^2^+2Fc^2^)/3'
_refine_ls_weighting_scheme calc
_refine_ls_wR_factor_gt 0.0415
_refine_ls_wR_factor_ref 0.0431
_reflns_number_gt 5875
_reflns_number_total 6763
_reflns_threshold_expression >2sigma(I)
_cod_data_source_file ja403753j_si_002_03.cif
_cod_data_source_block mrm41
_cod_depositor_comments
;
The following automatic conversions were performed:

'_exptl_crystal_density_meas' value 'not_measured' was changed to '?'
- the value is perceived as not measured.

Automatic conversion script
Id: cif_fix_values 3008 2015-01-20 13:52:24Z robertas 
;
_cod_database_code 4120020

loop_
_symmetry_equiv_pos_as_xyz
'x, y, z'
'-x+1/2, -y, z+1/2'
'-x, y+1/2, -z+1/2'
'x+1/2, -y+1/2, -z'
'-x, -y, -z'
'x-1/2, y, -z-1/2'
'x, -y-1/2, z-1/2'
'-x-1/2, y-1/2, z'

loop_
_atom_site_label
_atom_site_type_symbol
_atom_site_fract_x
_atom_site_fract_y
_atom_site_fract_z
_atom_site_U_iso_or_equiv
_atom_site_adp_type
_atom_site_occupancy
_atom_site_symmetry_multiplicity
_atom_site_calc_flag
Tb1 Tb 0.073345(11) 0.269430(4) 0.124367(3) 0.00865(3) Uani 1 1 d
Si1 Si 0.21866(8) 0.39904(3) 0.02663(2) 0.01373(12) Uani 1 1 d
Si2 Si -0.23185(7) 0.41105(3) 0.14921(2) 0.01376(12) Uani 1 1 d
Si3 Si 0.23694(8) 0.11552(3) 0.17985(2) 0.01538(12) Uani 1 1 d
C1 C 0.1353(3) 0.27019(10) 0.03130(7) 0.0142(4) Uani 1 1 d
C2 C 0.2045(3) 0.21704(10) 0.04897(7) 0.0167(5) Uani 1 1 d
C3 C 0.3386(3) 0.23342(11) 0.07707(8) 0.0164(4) Uani 1 1 d
C4 C 0.3491(3) 0.29617(11) 0.07759(7) 0.0142(4) Uani 1 1 d
C5 C 0.2223(3) 0.32075(10) 0.04912(7) 0.0124(4) Uani 1 1 d
C6 C 0.4047(3) 0.40980(12) -0.01003(9) 0.0240(5) Uani 1 1 d
C7 C 0.0361(3) 0.41085(12) -0.01103(9) 0.0219(5) Uani 1 1 d
C8 C 0.2300(3) 0.45516(12) 0.07472(9) 0.0229(5) Uani 1 1 d
C9 C -0.2385(2) 0.27903(10) 0.15637(8) 0.0141(4) Uani 1 1 d
C10 C -0.2338(3) 0.22777(11) 0.12783(8) 0.0189(4) Uani 1 1 d
C11 C -0.2097(3) 0.24805(10) 0.08120(8) 0.0157(5) Uani 1 1 d
C12 C -0.1971(3) 0.31091(10) 0.08208(7) 0.0142(4) Uani 1 1 d
C13 C -0.2124(3) 0.33165(10) 0.12931(7) 0.0138(4) Uani 1 1 d
C14 C -0.4229(4) 0.41776(12) 0.18407(10) 0.0259(6) Uani 1 1 d
C15 C -0.0600(4) 0.43485(12) 0.18781(9) 0.0248(5) Uani 1 1 d
C16 C -0.2458(3) 0.46211(12) 0.09800(8) 0.0202(5) Uani 1 1 d
C17 C 0.3172(3) 0.24636(10) 0.18553(8) 0.0138(4) Uani 1 1 d
C18 C 0.2427(3) 0.29942(11) 0.20112(7) 0.0162(4) Uani 1 1 d
C19 C 0.0851(3) 0.28411(10) 0.21724(7) 0.0148(4) Uani 1 1 d
C20 C 0.0638(3) 0.22228(10) 0.21087(7) 0.0135(4) Uani 1 1 d
C21 C 0.2068(3) 0.19752(10) 0.19004(7) 0.0130(4) Uani 1 1 d
C22 C 0.4335(4) 0.09986(13) 0.14980(10) 0.0285(6) Uani 1 1 d
C23 C 0.2373(3) 0.07543(13) 0.23703(9) 0.0233(5) Uani 1 1 d
C24 C 0.0635(4) 0.08578(12) 0.14447(10) 0.0264(5) Uani 1 1 d
H1A H 0.048(3) 0.2709(11) 0.0111(9) 0.016(6) Uiso 1 1 d
H2A H 0.173(3) 0.1757(12) 0.0420(9) 0.020(7) Uiso 1 1 d
H3A H 0.406(3) 0.2070(13) 0.0913(9) 0.025(7) Uiso 1 1 d
H4A H 0.425(3) 0.3187(11) 0.0931(9) 0.016(6) Uiso 1 1 d
H6A H 0.401(4) 0.3828(15) -0.0380(12) 0.048(10) Uiso 1 1 d
H6B H 0.500(4) 0.4001(13) 0.0069(11) 0.034(8) Uiso 1 1 d
H6C H 0.415(4) 0.4491(14) -0.0202(10) 0.034(8) Uiso 1 1 d
H7A H 0.031(4) 0.3813(15) -0.0339(12) 0.045(10) Uiso 1 1 d
H7B H 0.044(4) 0.4487(14) -0.0252(10) 0.032(8) Uiso 1 1 d
H7C H -0.065(4) 0.4101(13) 0.0062(10) 0.028(8) Uiso 1 1 d
H8A H 0.142(4) 0.4517(13) 0.0934(11) 0.034(8) Uiso 1 1 d
H8B H 0.231(4) 0.4956(15) 0.0619(11) 0.043(9) Uiso 1 1 d
H8C H 0.320(4) 0.4473(13) 0.0941(10) 0.033(8) Uiso 1 1 d
H9A H -0.253(3) 0.2790(10) 0.1894(8) 0.014(6) Uiso 1 1 d
H10A H -0.248(3) 0.1876(12) 0.1382(8) 0.017(6) Uiso 1 1 d
H11A H -0.206(3) 0.2227(11) 0.0542(9) 0.015(6) Uiso 1 1 d
H12A H -0.187(3) 0.3354(11) 0.0558(9) 0.015(6) Uiso 1 1 d
H14A H -0.440(4) 0.4562(16) 0.1956(11) 0.047(10) Uiso 1 1 d
H14B H -0.420(4) 0.3910(14) 0.2094(11) 0.036(8) Uiso 1 1 d
H14C H -0.527(4) 0.4101(15) 0.1637(12) 0.051(10) Uiso 1 1 d
H15A H -0.066(4) 0.4765(15) 0.1956(11) 0.038(9) Uiso 1 1 d
H15B H 0.046(4) 0.4273(13) 0.1744(10) 0.028(8) Uiso 1 1 d
H15C H -0.059(4) 0.4118(15) 0.2154(12) 0.046(10) Uiso 1 1 d
H16A H -0.259(4) 0.5041(14) 0.1077(10) 0.032(8) Uiso 1 1 d
H16B H -0.334(4) 0.4529(14) 0.0799(11) 0.042(9) Uiso 1 1 d
H16C H -0.159(4) 0.4605(13) 0.0793(10) 0.033(8) Uiso 1 1 d
H17A H 0.423(3) 0.2438(11) 0.1734(9) 0.017(7) Uiso 1 1 d
H18A H 0.289(3) 0.3376(12) 0.2010(9) 0.019(7) Uiso 1 1 d
H19A H 0.016(3) 0.3099(11) 0.2300(8) 0.015(6) Uiso 1 1 d
H20A H -0.026(3) 0.2008(11) 0.2182(8) 0.013(6) Uiso 1 1 d
H22A H 0.514(4) 0.1187(13) 0.1657(10) 0.028(8) Uiso 1 1 d
H22B H 0.426(4) 0.1106(14) 0.1204(11) 0.037(9) Uiso 1 1 d
H22C H 0.457(4) 0.0569(14) 0.1512(10) 0.034(8) Uiso 1 1 d
H23A H 0.143(4) 0.0809(14) 0.2526(11) 0.038(9) Uiso 1 1 d
H23B H 0.317(4) 0.0901(14) 0.2554(11) 0.042(9) Uiso 1 1 d
H23C H 0.248(4) 0.0346(14) 0.2313(10) 0.036(9) Uiso 1 1 d
H24A H -0.042(4) 0.0949(15) 0.1597(12) 0.049(10) Uiso 1 1 d
H24B H 0.071(4) 0.0443(16) 0.1417(11) 0.044(9) Uiso 1 1 d
H24C H 0.060(4) 0.1030(15) 0.1133(11) 0.041(9) Uiso 1 1 d

loop_
_atom_site_aniso_label
_atom_site_aniso_U_11
_atom_site_aniso_U_22
_atom_site_aniso_U_33
_atom_site_aniso_U_23
_atom_site_aniso_U_13
_atom_site_aniso_U_12
Tb1 0.00664(4) 0.01241(5) 0.00690(4) 0.00004(4) -0.00010(3) -0.00064(4)
Si1 0.0162(3) 0.0134(3) 0.0116(3) 0.0008(2) 0.0021(2) 0.0001(2)
Si2 0.0149(3) 0.0145(3) 0.0119(3) 0.0013(2) 0.0026(2) 0.0021(2)
Si3 0.0163(3) 0.0155(3) 0.0143(3) 0.0040(2) 0.0014(2) 0.0025(2)
C1 0.0135(10) 0.0219(11) 0.0072(9) -0.0005(9) 0.0012(8) 0.0003(9)
C2 0.0207(11) 0.0167(11) 0.0127(10) -0.0016(8) 0.0070(9) 0.0007(9)
C3 0.0132(10) 0.0209(11) 0.0152(10) 0.0059(9) 0.0061(8) 0.0052(9)
C4 0.0103(10) 0.0222(12) 0.0101(10) 0.0029(8) 0.0017(8) -0.0021(9)
C5 0.0117(10) 0.0165(10) 0.0090(9) 0.0023(8) 0.0026(8) -0.0007(8)
C6 0.0269(14) 0.0197(13) 0.0254(13) 0.0051(10) 0.0105(11) -0.0017(10)
C7 0.0266(13) 0.0204(12) 0.0186(12) 0.0047(10) -0.0050(10) 0.0010(10)
C8 0.0222(13) 0.0243(13) 0.0224(12) -0.0064(10) -0.0010(11) 0.0020(10)
C9 0.0057(9) 0.0191(11) 0.0176(10) 0.0013(8) 0.0006(8) -0.0006(8)
C10 0.0087(9) 0.0169(10) 0.0311(12) -0.0005(10) 0.0018(9) -0.0043(8)
C11 0.0077(10) 0.0221(12) 0.0173(11) -0.0066(8) -0.0029(9) 0.0006(8)
C12 0.0091(10) 0.0210(11) 0.0126(10) 0.0002(8) -0.0014(8) 0.0019(8)
C13 0.0092(9) 0.0188(10) 0.0135(10) -0.0016(8) -0.0016(8) 0.0019(8)
C14 0.0315(14) 0.0193(13) 0.0270(13) 0.0041(10) 0.0160(12) 0.0078(11)
C15 0.0337(15) 0.0180(12) 0.0226(12) -0.0003(10) -0.0082(11) -0.0011(11)
C16 0.0181(12) 0.0243(13) 0.0183(11) 0.0049(9) 0.0027(10) 0.0032(10)
C17 0.0091(10) 0.0216(12) 0.0106(10) 0.0032(8) -0.0039(8) -0.0019(8)
C18 0.0175(11) 0.0194(11) 0.0117(10) -0.0014(8) -0.0056(8) -0.0036(9)
C19 0.0162(11) 0.0203(11) 0.0078(9) -0.0016(8) -0.0015(8) 0.0028(9)
C20 0.0151(10) 0.0170(11) 0.0086(9) 0.0029(8) 0.0009(8) -0.0017(9)
C21 0.0141(10) 0.0152(11) 0.0097(9) 0.0022(8) -0.0014(8) 0.0008(8)
C22 0.0315(15) 0.0225(14) 0.0316(15) 0.0087(11) 0.0137(13) 0.0099(12)
C23 0.0201(13) 0.0271(14) 0.0227(12) 0.0108(10) 0.0022(10) 0.0030(11)
C24 0.0354(15) 0.0172(13) 0.0267(13) -0.0017(10) -0.0072(12) -0.0017(11)

loop_
_atom_type_symbol
_atom_type_description
_atom_type_scat_dispersion_real
_atom_type_scat_dispersion_imag
_atom_type_scat_source
C C 0.0033 0.0016 'International Tables Vol C Tables 4.2.6.8 and 6.1.1.4'
H H 0.0000 0.0000 'International Tables Vol C Tables 4.2.6.8 and 6.1.1.4'
Si Si 0.0817 0.0704 'International Tables Vol C Tables 4.2.6.8 and 6.1.1.4'
Tb Tb -0.1723 4.1537 'International Tables Vol C Tables 4.2.6.8 and 6.1.1.4'

loop_
_geom_angle_atom_site_label_1
_geom_angle_atom_site_label_2
_geom_angle_atom_site_label_3
_geom_angle
Cnt1 Tb1 Cnt2 120.5
Cnt1 Tb1 Cnt3 120.2
Cnt2 Tb1 Cnt3 118.9
C11 Tb1 C2 84.12(7)
C11 Tb1 C10 30.86(7)
C2 Tb1 C10 104.91(7)
C11 Tb1 C3 114.61(7)
C2 Tb1 C3 30.49(7)
C10 Tb1 C3 132.57(7)
C11 Tb1 C19 120.82(7)
C2 Tb1 C19 147.00(7)
C10 Tb1 C19 92.22(7)
C3 Tb1 C19 120.55(7)
C11 Tb1 C18 150.73(7)
C2 Tb1 C18 124.16(7)
C10 Tb1 C18 122.65(7)
C3 Tb1 C18 93.97(7)
C19 Tb1 C18 30.50(7)
C11 Tb1 C12 30.21(7)
C2 Tb1 C12 96.59(7)
C10 Tb1 C12 50.27(7)
C3 Tb1 C12 122.78(7)
C19 Tb1 C12 115.83(7)
C18 Tb1 C12 135.32(7)
C11 Tb1 C20 109.44(7)
C2 Tb1 C20 125.95(7)
C10 Tb1 C20 78.76(7)
C3 Tb1 C20 111.95(7)
C19 Tb1 C20 30.03(7)
C18 Tb1 C20 49.91(7)
C12 Tb1 C20 121.62(7)
C11 Tb1 C4 122.44(7)
C2 Tb1 C4 49.97(7)
C10 Tb1 C4 151.77(7)
C3 Tb1 C4 30.03(7)
C19 Tb1 C4 115.93(7)
C18 Tb1 C4 85.44(7)
C12 Tb1 C4 113.05(6)
C20 Tb1 C4 124.65(7)
C11 Tb1 C21 124.79(7)
C2 Tb1 C21 98.33(7)
C10 Tb1 C21 98.70(7)
C3 Tb1 C21 81.31(7)
C19 Tb1 C21 50.55(7)
C18 Tb1 C21 50.55(7)
C12 Tb1 C21 148.31(7)
C20 Tb1 C21 30.66(6)
C4 Tb1 C21 97.90(6)
C11 Tb1 C17 155.16(7)
C2 Tb1 C17 98.34(7)
C10 Tb1 C17 127.12(7)
C3 Tb1 C17 70.94(7)
C19 Tb1 C17 49.74(7)
C18 Tb1 C17 30.05(7)
C12 Tb1 C17 164.84(7)
C20 Tb1 C17 49.56(7)
C4 Tb1 C17 75.24(7)
C21 Tb1 C17 30.37(6)
C11 Tb1 C1 73.03(7)
C2 Tb1 C1 30.10(7)
C10 Tb1 C1 102.35(7)
C3 Tb1 C1 49.76(7)
C19 Tb1 C1 165.24(7)
C18 Tb1 C1 135.00(7)
C12 Tb1 C1 73.07(7)
C20 Tb1 C1 155.90(7)
C4 Tb1 C1 49.65(7)
C21 Tb1 C1 127.85(7)
C17 Tb1 C1 119.98(7)
C11 Tb1 C13 50.72(6)
C2 Tb1 C13 127.36(7)
C10 Tb1 C13 50.58(7)
C3 Tb1 C13 150.94(6)
C19 Tb1 C13 85.29(6)
C18 Tb1 C13 106.05(7)
C12 Tb1 C13 30.78(6)
C20 Tb1 C13 97.09(6)
C4 Tb1 C13 129.52(7)
C21 Tb1 C13 127.70(6)
C17 Tb1 C13 134.18(7)
C1 Tb1 C13 102.06(6)
C11 Tb1 C9 49.86(7)
C2 Tb1 C9 133.02(7)
C10 Tb1 C9 30.01(7)
C3 Tb1 C9 162.47(7)
C19 Tb1 C9 71.94(7)
C18 Tb1 C9 100.91(7)
C12 Tb1 C9 49.60(6)
C20 Tb1 C9 72.09(7)
C4 Tb1 C9 159.66(7)
C21 Tb1 C9 101.02(6)
C17 Tb1 C9 119.26(7)
C1 Tb1 C9 120.39(7)
C13 Tb1 C9 30.17(6)
C11 Tb1 C5 95.50(7)
C2 Tb1 C5 50.40(6)
C10 Tb1 C5 126.34(7)
C3 Tb1 C5 50.33(7)
C19 Tb1 C5 135.91(7)
C18 Tb1 C5 108.31(7)
C12 Tb1 C5 82.50(6)
C20 Tb1 C5 154.64(7)
C4 Tb1 C5 30.56(6)
C21 Tb1 C5 128.09(6)
C17 Tb1 C5 105.13(7)
C1 Tb1 C5 30.29(6)
C13 Tb1 C5 102.42(6)
C9 Tb1 C5 130.84(6)
C5 Si1 C8 111.56(11)
C5 Si1 C7 110.27(11)
C8 Si1 C7 112.10(12)
C5 Si1 C6 107.62(11)
C8 Si1 C6 106.95(13)
C7 Si1 C6 108.13(12)
C13 Si2 C16 109.84(11)
C13 Si2 C14 108.23(11)
C16 Si2 C14 108.88(12)
C13 Si2 C15 112.65(11)
C16 Si2 C15 110.08(12)
C14 Si2 C15 107.04(13)
C21 Si3 C22 111.76(12)
C21 Si3 C23 109.14(11)
C22 Si3 C23 108.49(13)
C21 Si3 C24 109.25(11)
C22 Si3 C24 110.00(14)
C23 Si3 C24 108.13(13)
C2 C1 C5 109.20(19)
C2 C1 Tb1 73.46(12)
C5 C1 Tb1 75.26(11)
C1 C2 C3 107.8(2)
C1 C2 Tb1 76.44(12)
C3 C2 Tb1 74.92(12)
C4 C3 C2 108.1(2)
C4 C3 Tb1 75.38(13)
C2 C3 Tb1 74.58(12)
C3 C4 C5 109.2(2)
C3 C4 Tb1 74.59(12)
C5 C4 Tb1 76.03(12)
C1 C5 C4 105.63(19)
C1 C5 Si1 127.20(16)
C4 C5 Si1 124.60(16)
C1 C5 Tb1 74.45(11)
C4 C5 Tb1 73.41(11)
Si1 C5 Tb1 131.24(10)
C10 C9 C13 110.08(19)
C10 C9 Tb1 73.40(12)
C13 C9 Tb1 74.82(12)
C9 C10 C11 107.2(2)
C9 C10 Tb1 76.58(12)
C11 C10 Tb1 74.11(12)
C12 C11 C10 107.93(19)
C12 C11 Tb1 75.56(12)
C10 C11 Tb1 75.03(12)
C11 C12 C13 109.2(2)
C11 C12 Tb1 74.22(13)
C13 C12 Tb1 75.86(12)
C9 C13 C12 105.46(19)
C9 C13 Si2 126.76(16)
C12 C13 Si2 126.92(16)
C9 C13 Tb1 75.02(12)
C12 C13 Tb1 73.36(12)
Si2 C13 Tb1 124.76(10)
C18 C17 C21 109.5(2)
C18 C17 Tb1 74.10(12)
C21 C17 Tb1 74.46(12)
C17 C18 C19 107.6(2)
C17 C18 Tb1 75.85(12)
C19 C18 Tb1 74.73(12)
C20 C19 C18 107.9(2)
C20 C19 Tb1 75.30(12)
C18 C19 Tb1 74.77(12)
C19 C20 C21 109.28(19)
C19 C20 Tb1 74.67(12)
C21 C20 Tb1 74.89(11)
C17 C21 C20 105.63(19)
C17 C21 Si3 130.42(17)
C20 C21 Si3 123.50(16)
C17 C21 Tb1 75.17(12)
C20 C21 Tb1 74.45(12)
Si3 C21 Tb1 121.46(9)

loop_
_geom_bond_atom_site_label_1
_geom_bond_atom_site_label_2
_geom_bond_distance
Tb1 Cnt1 2.427
Tb1 Cnt2 2.422
Tb1 Cnt3 2.421
Tb1 C11 2.680(2)
Tb1 C2 2.689(2)
Tb1 C10 2.692(2)
Tb1 C3 2.693(2)
Tb1 C19 2.694(2)
Tb1 C18 2.695(2)
Tb1 C12 2.697(2)
Tb1 C20 2.702(2)
Tb1 C4 2.703(2)
Tb1 C21 2.708(2)
Tb1 C17 2.717(2)
Tb1 C1 2.726(2)
Tb1 C13 2.730(2)
Tb1 C9 2.733(2)
Tb1 C5 2.737(2)
Si1 C5 1.857(2)
Si1 C8 1.866(3)
Si1 C7 1.870(3)
Si1 C6 1.874(3)
Si2 C13 1.863(2)
Si2 C16 1.864(2)
Si2 C14 1.870(3)
Si2 C15 1.873(3)
Si3 C21 1.863(2)
Si3 C22 1.866(3)
Si3 C23 1.871(2)
Si3 C24 1.873(3)
C1 C2 1.407(3)
C1 C5 1.427(3)
C2 C3 1.415(3)
C3 C4 1.398(3)
C4 C5 1.434(3)
C9 C10 1.405(3)
C9 C13 1.421(3)
C10 C11 1.429(3)
C11 C12 1.402(3)
C12 C13 1.441(3)
C17 C18 1.403(3)
C17 C21 1.421(3)
C18 C19 1.417(3)
C19 C20 1.398(3)
C20 C21 1.430(3)
